data_4026254
loop_
_publ_author_name
'Jos\'e Luis Garc\'ia Ruano'
'Alberto Fraile'
'M. Rosario Mart\'in'
'Gemma Gonz\'alez'
'Cristina Fajardo'
'Ana Mar\'ia Mart\'in-Castro'

_publ_section_title
;
 Asymmetric Synthesis of Pyrrolo[2,1-a]isoquinoline Derivatives by
 1,3-Dipolar Cycloadditions of Stabilized Isoquinolinium N-Ylides with
 Sulfinyl Dipolarophiles
;
_journal_name_full 'Journal of Organic Chemistry'
_journal_page_first 3296
_journal_page_last 3305
_journal_paper_doi 10.1021/jo200191c
_journal_volume 76
_journal_year 2011
_chemical_formula_sum 'C26 H27 N O6 S'
_chemical_formula_weight 481.55
_chemical_name_systematic
; 
 Ethyl [3S,3aS,4S,11bR,11cS,(S)S]-3-ethoxy-11c-p-tolylsulfinyl
-1-oxo-3a,4,11b,11c-tetrahydro-1H,3H-furo[3',4':3,4]pyrrolo[2,1-a]
isoquinoline-4-carboxylate 
;
_space_group_IT_number 4
_symmetry_cell_setting monoclinic
_symmetry_space_group_name_Hall 'P 2yb'
_symmetry_space_group_name_H-M 'P 1 21 1'
_atom_sites_solution_hydrogens geom
_atom_sites_solution_primary direct
_atom_sites_solution_secondary difmap
_audit_creation_method SHELXL
_cell_angle_alpha 90.00
_cell_angle_beta 92.675(11)
_cell_angle_gamma 90.00
_cell_formula_units_Z 2
_cell_length_a 10.2730(13)
_cell_length_b 10.2509(14)
_cell_length_c 11.609(2)
_cell_measurement_temperature 296(2)
_cell_volume 1221.2(3)
_computing_structure_refinement 'SHELXL-93 (Sheldrick, 1993)'
_computing_structure_solution 'SHELXS-86 (Sheldrick, 1990)'
_diffrn_ambient_temperature 296(2)
_diffrn_radiation_monochromator graphite
_diffrn_radiation_source 'fine-focus sealed tube'
_diffrn_radiation_type CuK\a
_diffrn_radiation_wavelength 1.54178
_diffrn_reflns_av_R_equivalents 0.0245
_diffrn_reflns_av_sigmaI/netI 0.0359
_diffrn_reflns_limit_h_max 1
_diffrn_reflns_limit_h_min -11
_diffrn_reflns_limit_k_max 1
_diffrn_reflns_limit_k_min -11
_diffrn_reflns_limit_l_max 12
_diffrn_reflns_limit_l_min -12
_diffrn_reflns_number 2306
_diffrn_reflns_theta_max 57.09
_diffrn_reflns_theta_min 3.81
_exptl_absorpt_coefficient_mu 1.527
_exptl_absorpt_correction_type 'Semi-empirical from psi-scans'
_exptl_crystal_colour colourless
_exptl_crystal_density_diffrn 1.310
_exptl_crystal_description needle
_exptl_crystal_F_000 508
_exptl_crystal_size_max 0.25
_exptl_crystal_size_mid 0.07
_exptl_crystal_size_min 0.04
_refine_diff_density_max 0.186
_refine_diff_density_min -0.148
_refine_diff_density_rms 0.032
_refine_ls_abs_structure_details 'Flack H D (1983), Acta Cryst. A39, 876-881'
_refine_ls_abs_structure_Flack -0.01(3)
_refine_ls_extinction_coef 0.0043(7)
_refine_ls_extinction_expression Fc^*^=kFc[1+0.001xFc^2^\l^3^/sin(2\q)]^-1/4^
_refine_ls_extinction_method SHELXL
_refine_ls_goodness_of_fit_all 1.054
_refine_ls_goodness_of_fit_obs 1.053
_refine_ls_hydrogen_treatment 'riding atoms/rigid methyl groups'
_refine_ls_matrix_type full
_refine_ls_number_parameters 308
_refine_ls_number_reflns 1948
_refine_ls_number_restraints 1
_refine_ls_restrained_S_all 1.053
_refine_ls_restrained_S_obs 1.053
_refine_ls_R_factor_all 0.0439
_refine_ls_R_factor_obs 0.0370
_refine_ls_shift/esd_max -0.021
_refine_ls_shift/esd_mean 0.004
_refine_ls_structure_factor_coef Fsqd
_refine_ls_weighting_details 'w=1/[\s^2^(Fo^2^)+(0.0639P)^2^+0.1450P] where P=(Fo^2^+2Fc^2^)/3'
_refine_ls_weighting_scheme calc
_refine_ls_wR_factor_all 0.1028
_refine_ls_wR_factor_obs 0.0959
_reflns_number_observed 1735
_reflns_number_total 1948
_reflns_observed_criterion >2sigma(I)
_cod_data_source_file jo200191c_si_005.cif
_cod_data_source_block syn_21a_endo
_cod_depositor_comments
;
The following automatic conversions were performed:

'_refine_ls_weighting_scheme' value 'calc
w=1/[\s^2^(Fo^2^)+(0.0639P)^2^+0.1450P] where P=(Fo^2^+2Fc^2^)/3' was
changed to 'calc'. New tag '_refine_ls_weighting_details' was
created. The value of the new tag was set to
'w=1/[\s^2^(Fo^2^)+(0.0639P)^2^+0.1450P] where P=(Fo^2^+2Fc^2^)/3'.

Automatic conversion script
Id: cif_fix_values 3143 2015-03-26 13:38:13Z robertas 
;
_cod_database_code 4026254

loop_
_symmetry_equiv_pos_as_xyz
'x, y, z'
'-x, y+1/2, -z'

loop_
_atom_site_aniso_label
_atom_site_aniso_U_11
_atom_site_aniso_U_22
_atom_site_aniso_U_33
_atom_site_aniso_U_23
_atom_site_aniso_U_13
_atom_site_aniso_U_12
S1 0.0552(6) 0.0652(7) 0.0890(8) -0.0174(7) -0.0145(5) -0.0089(6)
O1 0.059(2) 0.060(2) 0.060(2) 0.006(2) -0.0016(12) 0.000(2)
C12 0.039(2) 0.051(3) 0.077(3) 0.006(2) 0.004(2) 0.006(2)
O2 0.0390(12) 0.066(2) 0.067(2) 0.014(2) -0.0068(11) 0.0042(14)
O5 0.071(2) 0.085(3) 0.067(2) 0.009(2) -0.0129(14) 0.019(2)
O3 0.0420(14) 0.067(2) 0.098(2) 0.019(2) 0.0040(14) 0.007(2)
C5 0.045(2) 0.048(2) 0.071(3) 0.002(2) 0.006(2) -0.008(2)
C13 0.037(2) 0.056(3) 0.071(3) -0.001(2) -0.010(2) -0.004(2)
C7 0.055(2) 0.054(3) 0.066(3) 0.003(2) 0.013(2) 0.007(2)
C14 0.038(2) 0.052(3) 0.060(2) -0.006(2) -0.010(2) 0.001(2)
O6 0.087(2) 0.105(3) 0.115(3) -0.027(3) -0.056(2) 0.017(2)
C20 0.063(2) 0.051(3) 0.066(3) -0.008(2) -0.013(2) -0.006(2)
N5 0.0391(15) 0.051(2) 0.060(2) 0.006(2) -0.0051(14) -0.002(2)
C4 0.047(2) 0.059(3) 0.062(2) 0.011(2) 0.002(2) 0.011(2)
C6 0.063(2) 0.053(3) 0.067(3) -0.004(2) -0.004(2) -0.005(2)
C1 0.042(2) 0.044(2) 0.061(2) -0.007(2) -0.003(2) 0.000(2)
C2 0.048(2) 0.057(3) 0.069(3) 0.005(2) 0.001(2) 0.009(2)
C8 0.088(3) 0.066(3) 0.080(3) 0.006(3) 0.025(3) 0.011(3)
C23 0.080(3) 0.053(3) 0.080(3) 0.001(3) 0.009(2) -0.011(3)
C18 0.088(3) 0.092(4) 0.082(3) 0.018(3) -0.029(3) 0.008(4)
C3 0.049(2) 0.062(3) 0.054(2) 0.002(2) -0.004(2) 0.009(2)
C9 0.104(5) 0.080(4) 0.107(4) 0.017(4) 0.052(4) 0.009(4)
O4 0.189(5) 0.227(7) 0.066(2) 0.023(3) 0.010(3) 0.126(5)
C10 0.067(3) 0.082(4) 0.142(5) 0.018(4) 0.042(3) -0.002(3)
C11 0.046(2) 0.067(3) 0.107(4) 0.001(3) 0.011(2) -0.004(2)
C21 0.097(3) 0.061(3) 0.057(3) -0.001(2) -0.015(2) 0.001(3)
C25 0.089(3) 0.055(3) 0.052(2) 0.002(2) -0.004(2) -0.004(3)
C17 0.082(3) 0.085(4) 0.061(3) 0.007(3) 0.000(2) 0.031(3)
C24 0.090(3) 0.053(3) 0.073(3) 0.009(3) -0.009(3) 0.003(3)
C15 0.041(2) 0.098(4) 0.127(4) 0.036(4) 0.008(2) 0.012(3)
C22 0.109(4) 0.057(3) 0.059(3) 0.001(2) 0.002(3) -0.003(3)
C16 0.052(3) 0.098(5) 0.163(6) 0.026(5) 0.014(3) -0.003(3)
C26 0.124(5) 0.069(4) 0.132(5) -0.007(4) 0.033(4) 0.013(4)
C19 0.136(5) 0.124(6) 0.098(4) 0.035(4) -0.043(4) -0.031(5)

loop_
_atom_site_label
_atom_site_type_symbol
_atom_site_fract_x
_atom_site_fract_y
_atom_site_fract_z
_atom_site_U_iso_or_equiv
_atom_site_thermal_displace_type
_atom_site_occupancy
_atom_site_calc_flag
_atom_site_refinement_flags
S1 S 0.67513(10) 0.93481(12) 0.79270(10) 0.0704(4) Uani 1 d .
O1 O 0.8488(3) 0.9926(3) 1.0219(2) 0.0598(7) Uani 1 d .
C12 C 0.6191(4) 1.1836(5) 0.9850(4) 0.0553(11) Uani 1 d .
O2 O 0.9931(2) 1.0697(3) 0.9015(2) 0.0576(7) Uani 1 d .
O5 O 0.6378(3) 1.3931(4) 0.6472(2) 0.0749(10) Uani 1 d .
O3 O 1.0760(3) 1.2156(3) 0.7719(3) 0.0688(9) Uani 1 d .
C5 C 0.8204(4) 1.3596(4) 0.9430(4) 0.0546(10) Uani 1 d .
H5A H 0.8932(4) 1.4108(4) 0.9307(4) 0.065 Uiso 1 calc R
C13 C 0.6760(4) 1.1909(5) 0.8682(3) 0.0552(11) Uani 1 d .
H13A H 0.6031(4) 1.1888(5) 0.8107(3) 0.066 Uiso 1 calc R
C7 C 0.6794(4) 1.2540(4) 1.0751(4) 0.0577(11) Uani 1 d .
C14 C 0.7732(3) 1.0803(4) 0.8358(3) 0.0503(10) Uani 1 d .
O6 O 0.5984(3) 0.9797(4) 0.6892(3) 0.1042(14) Uani 1 d .
C20 C 0.8015(4) 0.8332(5) 0.7428(4) 0.0603(11) Uani 1 d .
N5 N 0.7499(3) 1.3102(4) 0.8482(3) 0.0503(8) Uani 1 d .
C4 C 0.8185(4) 1.2889(5) 0.7434(3) 0.0561(11) Uani 1 d .
H4A H 0.8993(4) 1.3399(5) 0.7473(3) 0.067 Uiso 1 calc R
C6 C 0.7885(4) 1.3372(5) 1.0504(4) 0.0614(11) Uani 1 d .
H6B H 0.8370(4) 1.3755(5) 1.1110(4) 0.074 Uiso 1 calc R
C1 C 0.8700(3) 1.0423(4) 0.9314(4) 0.0493(9) Uani 1 d .
C2 C 0.9952(4) 1.1088(5) 0.7810(4) 0.0579(11) Uani 1 d .
H2A H 1.0273(4) 1.0366(5) 0.7349(4) 0.069 Uiso 1 calc R
C8 C 0.6326(5) 1.2404(5) 1.1859(4) 0.0774(14) Uani 1 d .
H8A H 0.6723(5) 1.2852(5) 1.2478(4) 0.093 Uiso 1 calc R
C23 C 0.9856(5) 0.6609(5) 0.6615(4) 0.0705(13) Uani 1 d .
C18 C 0.5645(5) 1.4378(7) 0.5418(4) 0.088(2) Uani 1 d .
H18A H 0.5620(5) 1.3686(7) 0.4847(4) 0.106 Uiso 1 calc R
H18B H 0.4756(5) 1.4582(7) 0.5600(4) 0.106 Uiso 1 calc R
C3 C 0.8538(4) 1.1404(5) 0.7422(3) 0.0552(11) Uani 1 d .
H3A H 0.8311(4) 1.1016(5) 0.6668(3) 0.066 Uiso 1 calc R
C9 C 0.5275(6) 1.1604(7) 1.2028(6) 0.096(2) Uani 1 d .
H9A H 0.4956(6) 1.1533(7) 1.2762(6) 0.115 Uiso 1 calc R
O4 O 0.7780(5) 1.2952(7) 0.5414(4) 0.161(3) Uani 1 d .
C10 C 0.4699(5) 1.0919(7) 1.1152(6) 0.096(2) Uani 1 d .
H10A H 0.4005(5) 1.0368(7) 1.1292(6) 0.115 Uiso 1 calc R
C11 C 0.5136(4) 1.1034(5) 1.0049(5) 0.0730(13) Uani 1 d .
H11A H 0.4726(4) 1.0577(5) 0.9443(5) 0.088 Uiso 1 calc R
C21 C 0.8251(5) 0.8299(5) 0.6259(4) 0.0720(13) Uani 1 d .
H21A H 0.7788(5) 0.8840(5) 0.5744(4) 0.086 Uiso 1 calc R
C25 C 0.8691(5) 0.7493(5) 0.8183(4) 0.0655(12) Uani 1 d .
H25A H 0.8518(5) 0.7490(5) 0.8962(4) 0.079 Uiso 1 calc R
C17 C 0.7416(5) 1.3232(6) 0.6337(4) 0.0759(14) Uani 1 d .
C24 C 0.9610(5) 0.6671(5) 0.7773(4) 0.0723(13) Uani 1 d .
H24A H 1.0083(5) 0.6140(5) 0.8289(4) 0.087 Uiso 1 calc R
C15 C 1.2132(4) 1.1870(7) 0.7992(5) 0.089(2) Uani 1 d .
H15A H 1.2388(4) 1.1090(7) 0.7587(5) 0.106 Uiso 1 calc R
H15B H 1.2271(4) 1.1720(7) 0.8813(5) 0.106 Uiso 1 calc R
C22 C 0.9181(5) 0.7452(5) 0.5871(4) 0.0750(14) Uani 1 d .
H22A H 0.9358(5) 0.7448(5) 0.5093(4) 0.090 Uiso 1 calc R
C16 C 1.2919(4) 1.2990(7) 0.7635(6) 0.104(2) Uani 1 d .
H16A H 1.3824(4) 1.2815(7) 0.7809(6) 0.156 Uiso 1 calc R
H16B H 1.2664(4) 1.3757(7) 0.8044(6) 0.156 Uiso 1 calc R
H16C H 1.2779(4) 1.3129(7) 0.6821(6) 0.156 Uiso 1 calc R
C26 C 1.0835(6) 0.5673(6) 0.6184(6) 0.107(2) Uani 1 d .
H26A H 1.0877(6) 0.5761(6) 0.5363(6) 0.161 Uiso 1 calc R
H26B H 1.0584(6) 0.4798(6) 0.6367(6) 0.161 Uiso 1 calc R
H26C H 1.1675(6) 0.5857(6) 0.6544(6) 0.161 Uiso 1 calc R
C19 C 0.6265(7) 1.5547(8) 0.4939(5) 0.121(3) Uani 1 d .
H19A H 0.5778(7) 1.5824(8) 0.4256(5) 0.181 Uiso 1 calc R
H19B H 0.7141(7) 1.5341(8) 0.4749(5) 0.181 Uiso 1 calc R
H19C H 0.6278(7) 1.6235(8) 0.5500(5) 0.181 Uiso 1 calc R

loop_
_atom_type_symbol
_atom_type_description
_atom_type_scat_dispersion_real
_atom_type_scat_dispersion_imag
_atom_type_scat_source
C C 0.0181 0.0091 'International Tables Vol C Tables 4.2.6.8 and 6.1.1.4'
H H 0.0000 0.0000 'International Tables Vol C Tables 4.2.6.8 and 6.1.1.4'
N N 0.0311 0.0180 'International Tables Vol C Tables 4.2.6.8 and 6.1.1.4'
O O 0.0492 0.0322 'International Tables Vol C Tables 4.2.6.8 and 6.1.1.4'
S S 0.3331 0.5567 'International Tables Vol C Tables 4.2.6.8 and 6.1.1.4'

loop_
_geom_angle_atom_site_label_1
_geom_angle_atom_site_label_2
_geom_angle_atom_site_label_3
_geom_angle
O6 S1 C20 106.7(2)
O6 S1 C14 103.3(2)
C20 S1 C14 99.4(2)
C11 C12 C7 120.4(4)
C11 C12 C13 121.3(4)
C7 C12 C13 118.2(4)
C1 O2 C2 111.0(3)
C17 O5 C18 117.4(4)
C2 O3 C15 113.7(4)
C6 C5 N5 122.8(4)
N5 C13 C12 114.3(4)
N5 C13 C14 103.0(3)
C12 C13 C14 117.4(4)
C12 C7 C8 118.6(4)
C12 C7 C6 118.6(4)
C8 C7 C6 122.8(4)
C1 C14 C3 105.5(3)
C1 C14 C13 114.5(3)
C3 C14 C13 104.6(3)
C1 C14 S1 108.8(3)
C3 C14 S1 116.0(3)
C13 C14 S1 107.6(2)
C21 C20 C25 119.7(4)
C21 C20 S1 119.6(3)
C25 C20 S1 120.4(3)
C5 N5 C4 117.7(3)
C5 N5 C13 115.8(3)
C4 N5 C13 106.4(4)
N5 C4 C17 114.7(3)
N5 C4 C3 106.0(4)
C17 C4 C3 109.4(4)
C5 C6 C7 121.1(4)
O1 C1 O2 121.5(3)
O1 C1 C14 128.0(3)
O2 C1 C14 110.4(3)
O3 C2 O2 109.1(3)
O3 C2 C3 112.0(4)
O2 C2 C3 106.5(3)
C9 C8 C7 119.6(6)
C24 C23 C22 117.9(5)
C24 C23 C26 120.8(5)
C22 C23 C26 121.2(5)
C19 C18 O5 110.5(5)
C14 C3 C2 104.1(3)
C14 C3 C4 104.7(3)
C2 C3 C4 114.8(4)
C10 C9 C8 121.5(5)
C9 C10 C11 120.2(5)
C12 C11 C10 119.6(5)
C22 C21 C20 119.2(4)
C24 C25 C20 119.6(4)
O4 C17 O5 122.5(4)
O4 C17 C4 122.1(5)
O5 C17 C4 115.3(4)
C25 C24 C23 121.9(5)
O3 C15 C16 108.6(5)
C21 C22 C23 121.5(4)

loop_
_geom_bond_atom_site_label_1
_geom_bond_atom_site_label_2
_geom_bond_distance
S1 O6 1.480(4)
S1 C20 1.783(5)
S1 C14 1.855(4)
O1 C1 1.197(5)
C12 C11 1.388(6)
C12 C7 1.392(6)
C12 C13 1.503(6)
O2 C1 1.356(5)
O2 C2 1.456(5)
O5 C17 1.300(6)
O5 C18 1.480(5)
O3 C2 1.381(6)
O3 C15 1.459(5)
C5 C6 1.324(6)
C5 N5 1.384(5)
C13 N5 1.464(6)
C13 C14 1.568(6)
C7 C8 1.401(6)
C7 C6 1.447(6)
C14 C1 1.507(5)
C14 C3 1.526(6)
C20 C21 1.390(6)
C20 C25 1.390(6)
N5 C4 1.451(5)
C4 C17 1.508(6)
C4 C3 1.565(7)
C2 C3 1.535(5)
C8 C9 1.377(8)
C23 C24 1.382(7)
C23 C22 1.384(7)
C23 C26 1.493(7)
C18 C19 1.477(10)
C9 C10 1.349(9)
O4 C17 1.187(6)
C10 C11 1.382(8)
C21 C22 1.382(7)
C25 C24 1.367(7)
C15 C16 1.475(8)
